data_7109451
loop_
_publ_author_name
'Ori Gidron'
'Neta Varsano'
'Linda J. W. Shimon'
'Gregory Leitus'
'Michael Bendikov'

_publ_section_title
;
 Study of a bifuran vs. bithiophene unit for the rational design of
 pi-conjugated systems. What have we learned?
;
_journal_name_full Chem.Commun.
_journal_page_first 6256
_journal_paper_doi 10.1039/c3cc41795f
_journal_volume 49
_journal_year 2013
_chemical_formula_moiety 'C16 H10 O2 S2'
_chemical_formula_sum 'C16 H10 O2 S2'
_chemical_formula_weight 298.36
_chemical_name_systematic
;
?
;
_space_group_IT_number 14
_symmetry_cell_setting monoclinic
_symmetry_space_group_name_Hall '-P 2ybc'
_symmetry_space_group_name_H-M 'P 1 21/c 1'
_atom_sites_solution_hydrogens geom
_atom_sites_solution_primary direct
_atom_sites_solution_secondary difmap
_audit_creation_method SHELXL-97
_cell_angle_alpha 90.00
_cell_angle_beta 102.726(3)
_cell_angle_gamma 90.00
_cell_formula_units_Z 2
_cell_length_a 15.8370(17)
_cell_length_b 5.4707(6)
_cell_length_c 7.9739(8)
_cell_measurement_reflns_used 11783
_cell_measurement_temperature 100(2)
_cell_measurement_theta_max 30.75
_cell_measurement_theta_min 1.30
_cell_volume 673.88(12)
_computing_cell_refinement 'Bruker Apex2'
_computing_data_collection 'Bruker Apex2'
_computing_data_reduction 'Bruker Apex2'
_computing_structure_refinement 'SHELXL-97 (Sheldrick, 1997)'
_computing_structure_solution 'SHELXS-97 (Sheldrick, 1990)'
_diffrn_ambient_temperature 100(2)
_diffrn_measured_fraction_theta_full 0.992
_diffrn_measured_fraction_theta_max 0.992
_diffrn_measurement_device_type 'Bruker KappaApexII CCD'
_diffrn_measurement_method 'phi and omega scans'
_diffrn_radiation_monochromator graphite
_diffrn_radiation_source 'fine-focus sealed tube'
_diffrn_radiation_type MoK\a
_diffrn_radiation_wavelength 0.71073
_diffrn_reflns_av_R_equivalents 0.0341
_diffrn_reflns_av_sigmaI/netI 0.0243
_diffrn_reflns_limit_h_max 22
_diffrn_reflns_limit_h_min -22
_diffrn_reflns_limit_k_max 7
_diffrn_reflns_limit_k_min -7
_diffrn_reflns_limit_l_max 11
_diffrn_reflns_limit_l_min -11
_diffrn_reflns_number 11783
_diffrn_reflns_theta_full 30.75
_diffrn_reflns_theta_max 30.75
_diffrn_reflns_theta_min 1.32
_exptl_absorpt_coefficient_mu 0.392
_exptl_absorpt_correction_T_max 0.9694
_exptl_absorpt_correction_T_min 0.8916
_exptl_absorpt_correction_type multi-scan
_exptl_absorpt_process_details SADABS
_exptl_crystal_colour colourless
_exptl_crystal_density_diffrn 1.470
_exptl_crystal_density_method 'not measured'
_exptl_crystal_description plate
_exptl_crystal_F_000 308
_exptl_crystal_size_max 0.30
_exptl_crystal_size_mid 0.30
_exptl_crystal_size_min 0.08
_refine_diff_density_max 0.367
_refine_diff_density_min -0.248
_refine_diff_density_rms 0.048
_refine_ls_extinction_method none
_refine_ls_goodness_of_fit_ref 1.073
_refine_ls_hydrogen_treatment constr
_refine_ls_matrix_type full
_refine_ls_number_parameters 98
_refine_ls_number_reflns 2077
_refine_ls_number_restraints 0
_refine_ls_restrained_S_all 1.073
_refine_ls_R_factor_all 0.0438
_refine_ls_R_factor_gt 0.0339
_refine_ls_shift/su_max 0.000
_refine_ls_shift/su_mean 0.000
_refine_ls_structure_factor_coef Fsqd
_refine_ls_weighting_details 'calc w=1/[\s^2^(Fo^2^)+(0.0478P)^2^+0.1526P] where P=(Fo^2^+2Fc^2^)/3'
_refine_ls_weighting_scheme calc
_refine_ls_wR_factor_gt 0.0893
_refine_ls_wR_factor_ref 0.0954
_reflns_number_gt 1719
_reflns_number_total 2077
_reflns_threshold_expression >2sigma(I)
_cod_data_source_file c3cc41795f.txt
_cod_data_source_block bd115
_cod_original_sg_symbol_H-M P2(1)/c
_cod_database_code 7109451

loop_
_symmetry_equiv_pos_as_xyz
'x, y, z'
'-x, y+1/2, -z+1/2'
'-x, -y, -z'
'x, -y-1/2, z-1/2'

loop_
_atom_site_label
_atom_site_type_symbol
_atom_site_fract_x
_atom_site_fract_y
_atom_site_fract_z
_atom_site_U_iso_or_equiv
_atom_site_adp_type
_atom_site_occupancy
_atom_site_symmetry_multiplicity
_atom_site_calc_flag
_atom_site_refinement_flags
_atom_site_disorder_assembly
_atom_site_disorder_group
S1A S 0.21402(8) 1.2308(2) 1.00015(16) 0.0236(2) Uani 0.4510(15) 1 d P A 1
C6A C 0.1561(4) 0.8509(11) 0.8216(8) 0.0236(2) Uani 0.4510(15) 1 d P A 1
H6A H 0.1528 0.7026 0.7585 0.028 Uiso 0.4510(15) 1 calc PR A 1
S1B S 0.14454(6) 0.81618(18) 0.80051(13) 0.0265(2) Uani 0.5490(15) 1 d P A 2
C6B C 0.2067(3) 1.1899(9) 0.9791(7) 0.0265(2) Uani 0.5490(15) 1 d P A 2
H6B H 0.2451 1.3090 1.0404 0.032 Uiso 0.5490(15) 1 calc PR A 2
O1 O 0.38534(5) 1.05153(15) 0.97522(10) 0.02160(18) Uani 1 1 d . . .
C1 C 0.46079(6) 0.9379(2) 0.96054(13) 0.0215(2) Uani 1 1 d . . .
C2 C 0.44330(7) 0.7238(2) 0.87236(14) 0.0245(2) Uani 1 1 d . . .
H2 H 0.4842 0.6129 0.8442 0.029 Uiso 1 1 calc R . .
C3 C 0.35166(7) 0.6993(2) 0.83080(14) 0.0251(2) Uani 1 1 d . . .
H3 H 0.3194 0.5680 0.7700 0.030 Uiso 1 1 calc R . .
C4 C 0.31900(7) 0.9002(2) 0.89498(13) 0.0216(2) Uani 1 1 d . A .
C5 C 0.23257(7) 0.9789(2) 0.89781(13) 0.0219(2) Uani 1 1 d . . .
C7 C 0.07802(8) 0.9989(3) 0.86039(16) 0.0347(3) Uani 1 1 d . . .
H7 H 0.0185 0.9576 0.8247 0.042 Uiso 1 1 calc R A 1
C8 C 0.11097(8) 1.1960(2) 0.95387(16) 0.0315(3) Uani 1 1 d . A .
H8 H 0.0741 1.3111 0.9913 0.038 Uiso 1 1 calc R B 1

loop_
_atom_site_aniso_label
_atom_site_aniso_U_11
_atom_site_aniso_U_22
_atom_site_aniso_U_33
_atom_site_aniso_U_23
_atom_site_aniso_U_13
_atom_site_aniso_U_12
S1A 0.0204(4) 0.0235(5) 0.0268(5) -0.0031(3) 0.0053(3) 0.0005(3)
C6A 0.0204(4) 0.0235(5) 0.0268(5) -0.0031(3) 0.0053(3) 0.0005(3)
S1B 0.0217(4) 0.0260(5) 0.0301(4) -0.0007(3) 0.0021(3) -0.0033(2)
C6B 0.0217(4) 0.0260(5) 0.0301(4) -0.0007(3) 0.0021(3) -0.0033(2)
O1 0.0175(4) 0.0238(4) 0.0239(4) -0.0003(3) 0.0053(3) 0.0013(3)
C1 0.0191(5) 0.0261(6) 0.0204(5) 0.0025(4) 0.0069(4) 0.0033(4)
C2 0.0242(5) 0.0274(6) 0.0230(5) -0.0013(4) 0.0073(4) 0.0028(4)
C3 0.0252(5) 0.0275(6) 0.0226(5) -0.0032(4) 0.0057(4) -0.0012(4)
C4 0.0207(5) 0.0249(5) 0.0190(5) 0.0013(4) 0.0043(4) -0.0009(4)
C5 0.0199(5) 0.0262(5) 0.0198(5) 0.0031(4) 0.0046(4) 0.0006(4)
C7 0.0231(5) 0.0469(8) 0.0321(6) 0.0090(6) 0.0017(5) -0.0076(5)
C8 0.0325(6) 0.0342(7) 0.0300(6) 0.0042(5) 0.0115(5) 0.0103(5)

loop_
_atom_type_symbol
_atom_type_description
_atom_type_scat_dispersion_real
_atom_type_scat_dispersion_imag
_atom_type_scat_source
C C 0.0033 0.0016 'International Tables Vol C Tables 4.2.6.8 and 6.1.1.4'
H H 0.0000 0.0000 'International Tables Vol C Tables 4.2.6.8 and 6.1.1.4'
O O 0.0106 0.0060 'International Tables Vol C Tables 4.2.6.8 and 6.1.1.4'
S S 0.1246 0.1234 'International Tables Vol C Tables 4.2.6.8 and 6.1.1.4'

loop_
_geom_angle_atom_site_label_1
_geom_angle_atom_site_label_2
_geom_angle_atom_site_label_3
_geom_angle
_geom_angle_site_symmetry_3
C8 S1A C5 94.00(7) .
C5 C6A C7 107.3(4) .
C5 C6A H6A 126.3 .
C7 C6A H6A 126.3 .
C7 S1B C5 93.70(7) .
C5 C6B C8 110.1(3) .
C5 C6B H6B 125.0 .
C8 C6B H6B 125.0 .
C1 O1 C4 106.06(9) .
C2 C1 O1 110.54(9) .
C2 C1 C1 133.78(13) 3_677
O1 C1 C1 115.68(12) 3_677
C1 C2 C3 106.40(10) .
C1 C2 H2 126.8 .
C3 C2 H2 126.8 .
C4 C3 C2 106.80(10) .
C4 C3 H3 126.6 .
C2 C3 H3 126.6 .
C3 C4 O1 110.20(9) .
C3 C4 C5 133.52(11) .
O1 C4 C5 116.27(10) .
C6A C5 C6B 106.9(3) .
C6A C5 C4 124.9(3) .
C6B C5 C4 128.2(2) .
C6A C5 S1A 113.2(3) .
C4 C5 S1A 121.86(9) .
C6A C5 S1B 3.3(3) .
C6B C5 S1B 110.1(2) .
C4 C5 S1B 121.71(10) .
S1A C5 S1B 116.42(8) .
C8 C7 C6A 107.3(2) .
C8 C7 S1B 117.68(10) .
C6A C7 S1B 10.46(19) .
C8 C7 H7 126.4 .
C6A C7 H7 126.4 .
S1B C7 H7 115.9 .
C7 C8 C6B 108.4(2) .
C7 C8 S1A 118.19(11) .
C6B C8 S1A 9.8(2) .
C7 C8 H8 120.9 .
C6B C8 H8 130.7 .
S1A C8 H8 120.9 .

loop_
_geom_bond_atom_site_label_1
_geom_bond_atom_site_label_2
_geom_bond_distance
_geom_bond_site_symmetry_2
S1A C8 1.6032(18) .
S1A C5 1.6603(15) .
C6A C5 1.415(5) .
C6A C7 1.565(6) .
C6A H6A 0.9500 .
S1B C7 1.5996(19) .
S1B C5 1.6918(13) .
C6B C5 1.427(5) .
C6B C8 1.486(5) .
C6B H6B 0.9500 .
O1 C1 1.3747(12) .
O1 C4 1.3794(13) .
C1 C2 1.3628(16) .
C1 C1 1.434(2) 3_677
C2 C3 1.4220(16) .
C2 H2 0.9500 .
C3 C4 1.3616(16) .
C3 H3 0.9500 .
C4 C5 1.4399(15) .
C7 C8 1.349(2) .
C7 H7 0.9500 .
C8 H8 0.9500 .

loop_
_geom_torsion_atom_site_label_1
_geom_torsion_atom_site_label_2
_geom_torsion_atom_site_label_3
_geom_torsion_atom_site_label_4
_geom_torsion
_geom_torsion_site_symmetry_1
_geom_torsion_site_symmetry_4
C4 O1 C1 C2 0.77(12) . .
C4 O1 C1 C1 -178.65(11) . 3_677
O1 C1 C2 C3 -0.74(12) . .
C1 C1 C2 C3 178.54(15) 3_677 .
C1 C2 C3 C4 0.41(12) . .
C2 C3 C4 O1 0.06(12) . .
C2 C3 C4 C5 -178.61(11) . .
C1 O1 C4 C3 -0.50(12) . .
C1 O1 C4 C5 178.42(9) . .
C7 C6A C5 C6B 0.2(4) . .
C7 C6A C5 C4 178.51(18) . .
C7 C6A C5 S1A 0.6(5) . .
C7 C6A C5 S1B -167(6) . .
C8 C6B C5 C6A 0.0(4) . .
C8 C6B C5 C4 -178.21(17) . .
C8 C6B C5 S1A -176(3) . .
C8 C6B C5 S1B 0.8(4) . .
C3 C4 C5 C6A -2.0(4) . .
O1 C4 C5 C6A 179.4(3) . .
C3 C4 C5 C6B 175.9(3) . .
O1 C4 C5 C6B -2.7(3) . .
C3 C4 C5 S1A 175.70(12) . .
O1 C4 C5 S1A -2.90(15) . .
C3 C4 C5 S1B -2.95(18) . .
O1 C4 C5 S1B 178.44(9) . .
C8 S1A C5 C6A -0.6(3) . .
C8 S1A C5 C6B 3(2) . .
C8 S1A C5 C4 -178.54(10) . .
C8 S1A C5 S1B 0.19(10) . .
C7 S1B C5 C6A 12(5) . .
C7 S1B C5 C6B -0.9(3) . .
C7 S1B C5 C4 178.20(10) . .
C7 S1B C5 S1A -0.52(10) . .
C5 C6A C7 C8 -0.4(4) . .
C5 C6A C7 S1B 175.8(19) . .
C5 S1B C7 C8 0.76(13) . .
C5 S1B C7 C6A -3.3(15) . .
C6A C7 C8 C6B 0.4(4) . .
S1B C7 C8 C6B -0.4(3) . .
C6A C7 C8 S1A 0.0(3) . .
S1B C7 C8 S1A -0.80(17) . .
C5 C6B C8 C7 -0.3(4) . .
C5 C6B C8 S1A 177.6(19) . .
C5 S1A C8 C7 0.34(14) . .
C5 S1A C8 C6B -2.0(15) . .
